data_7248111
loop_
_publ_author_name
'Kaenpracha, Chaowat'
'Katrun, Praewpan'
'Chainok, Kittipong'
'Sukpattanacharoen, Chattarika'
'Kungwan, Nawee'
'Boonmak, Jaursup'

_publ_section_title
;
 Photoinduced enhancement of intraligand charge-transfer of a crystalline
 3,3&#x2032;-diindolyl(3-pyridyl)methane
;
_journal_issue 10
_journal_name_full CrystEngComm
_journal_page_first 1438
_journal_page_last 1443
_journal_paper_doi 10.1039/D3CE01283B
_journal_volume 26
_journal_year 2024
_chemical_formula_moiety 'C H4 O, C22 H17 N3'
_chemical_formula_sum 'C23 H21 N3 O'
_chemical_formula_weight 355.443
_chemical_properties_physical Photo-sensitive
_space_group_crystal_system monoclinic
_space_group_IT_number 14
_space_group_name_Hall '-P 2yn'
_space_group_name_H-M_alt 'P 1 21/n 1'
_symmetry_Int_Tables_number 14
_atom_sites_solution_primary dual
_audit_creation_date 2022-12-16
_audit_creation_method
;
Olex2 1.5
(compiled 2022.04.07 svn.rca3783a0 for OlexSys, GUI svn.r6498)
;
_audit_update_record
;
2023-06-01 deposited with the CCDC.	2024-02-09 downloaded from the CCDC.
;
_cell_angle_alpha 90
_cell_angle_beta 112.583(2)
_cell_angle_gamma 90
_cell_formula_units_Z 4
_cell_length_a 14.5200(7)
_cell_length_b 9.3992(5)
_cell_length_c 15.1096(8)
_cell_measurement_reflns_used 3795
_cell_measurement_temperature 296.15
_cell_measurement_theta_max 24.96
_cell_measurement_theta_min 2.61
_cell_volume 1903.99(17)
_computing_cell_refinement 'SAINT V8.40B (?, 2016)'
_computing_data_reduction 'SAINT V8.40B (?, 2016)'
_computing_molecular_graphics 'Olex2 1.5 (Dolomanov et al., 2009)'
_computing_publication_material 'Olex2 1.5 (Dolomanov et al., 2009)'
_computing_structure_refinement 'olex2.refine 1.5 (Bourhis et al., 2015)'
_computing_structure_solution 'SHELXT 2014/4 (Sheldrick, 2014)'
_diffrn_ambient_temperature 296.15
_diffrn_measured_fraction_theta_full 0.9986
_diffrn_measured_fraction_theta_max 0.9986
_diffrn_measurement_device_type 'Bruker APEX-II CCD'
_diffrn_measurement_method '\f and \w scans'
_diffrn_radiation_type 'Mo K\a'
_diffrn_radiation_wavelength 0.71073
_diffrn_reflns_av_R_equivalents 0.0912
_diffrn_reflns_av_unetI/netI 0.0376
_diffrn_reflns_Laue_measured_fraction_full 0.9986
_diffrn_reflns_Laue_measured_fraction_max 0.9986
_diffrn_reflns_limit_h_max 17
_diffrn_reflns_limit_h_min -17
_diffrn_reflns_limit_k_max 11
_diffrn_reflns_limit_k_min -11
_diffrn_reflns_limit_l_max 18
_diffrn_reflns_limit_l_min -18
_diffrn_reflns_number 34521
_diffrn_reflns_point_group_measured_fraction_full 0.9986
_diffrn_reflns_point_group_measured_fraction_max 0.9986
_diffrn_reflns_theta_full 25.2417
_diffrn_reflns_theta_max 25.68
_diffrn_reflns_theta_min 2.61
_diffrn_source_current 30.0
_diffrn_source_power 1.5
_diffrn_source_voltage 50.0
_diffrn_standards_number 0
_exptl_absorpt_coefficient_mu 0.077
_exptl_absorpt_correction_T_max 0.7453
_exptl_absorpt_correction_T_min 0.6574
_exptl_absorpt_correction_type none
_exptl_absorpt_process_details
;
SADABS-2016/2 (Bruker,2016/2) was used for absorption correction.
wR2(int) was 0.0772 before and 0.0694 after correction.
The Ratio of minimum to maximum transmission is 0.8821.
The \l/2 correction factor is Not present.
;
_exptl_crystal_colour colourless
_exptl_crystal_colour_primary colourless
_exptl_crystal_density_diffrn 1.240
_exptl_crystal_description needle
_exptl_crystal_F_000 752.442
_refine_diff_density_max 0.3424
_refine_diff_density_min -0.3314
_refine_diff_density_rms 0.0706
_refine_ls_d_res_high 0.8202
_refine_ls_d_res_low 7.7951
_refine_ls_goodness_of_fit_ref 1.0789
_refine_ls_hydrogen_treatment constr
_refine_ls_matrix_type full
_refine_ls_number_constraints 40
_refine_ls_number_parameters 246
_refine_ls_number_reflns 3602
_refine_ls_number_restraints 0
_refine_ls_restrained_S_all 1.0789
_refine_ls_R_factor_all 0.0928
_refine_ls_R_factor_gt 0.0694
_refine_ls_shift/su_max -0.0002
_refine_ls_shift/su_mean 0.0001
_refine_ls_structure_factor_coef Fsqd
_refine_ls_weighting_details 'w=1/[\s^2^(Fo^2^)+(0.0769P)^2^+0.9690P] where P=(Fo^2^+2Fc^2^)/3'
_refine_ls_weighting_scheme calc
_refine_ls_wR_factor_gt 0.1599
_refine_ls_wR_factor_ref 0.1730
_reflns_Friedel_coverage 0.0
_reflns_limit_h_max 10
_reflns_limit_h_min -17
_reflns_limit_k_max 11
_reflns_limit_k_min 0
_reflns_limit_l_max 18
_reflns_limit_l_min -9
_reflns_number_gt 2805
_reflns_number_total 3602
_reflns_threshold_expression I>=2u(I)
_cod_data_source_file d3ce01283b2.cif
_cod_data_source_block PMDI-MeOH
_cod_depositor_comments 'Adding full bibliography for 7248111--7248117.cif.'
_cod_original_sg_symbol_Hall '-P 2ybc (x-z,y,z)'
_cod_database_code 7248111
_olex2_refinement_description
;
1. Fixed Uiso
 At 1.2 times of:
  All C(H) groups, All N(H) groups
 At 1.5 times of:
  All C(H,H,H) groups, All O(H) groups
2.a Ternary CH refined with riding coordinates:
 C7(H7)
2.b Aromatic/amide H refined with riding coordinates:
 N2(H2), N3(H3), C8(H8), C16(H16), C11(H11), C4(H4), C2(H2a), C19(H19),
 C22(H22), C20(H20), C5(H5), C21(H21), C6(H6), C14(H14), C13(H13), C12(H12)
2.c Idealised Me refined as rotating group:
 C1(H1a,H1b,H1c)
2.d Idealised tetrahedral OH refined as rotating group:
 O1(H1)
;
_olex2_submission_special_instructions 'No special instructions were received'

loop_
_space_group_symop_id
_space_group_symop_operation_xyz
1 x,y,z
2 -x+1/2,y+1/2,-z+1/2
3 -x,-y,-z
4 x-1/2,-y-1/2,z-1/2

loop_
_atom_site_label
_atom_site_type_symbol
_atom_site_fract_x
_atom_site_fract_y
_atom_site_fract_z
_atom_site_U_iso_or_equiv
_atom_site_adp_type
_atom_site_occupancy
_atom_site_refinement_flags_posn
O1 O 0.75689(15) 0.6372(2) 0.91149(15) 0.0591(6) Uani 1.000000 .
H1 H 0.7017(11) 0.600(4) 0.8887(14) 0.0886(9) Uiso 1.000000 GR
N2 N 0.28706(17) 0.5902(2) 0.52234(15) 0.0454(6) Uani 1.000000 .
H2 H 0.26373(17) 0.6680(2) 0.49202(15) 0.0545(7) Uiso 1.000000 R
N3 N 0.21159(18) 0.4330(3) 0.88570(16) 0.0502(6) Uani 1.000000 .
H3 H 0.21060(18) 0.4609(3) 0.93953(16) 0.0603(7) Uiso 1.000000 R
C9 C 0.32425(16) 0.4197(2) 0.63456(16) 0.0334(5) Uani 1.000000 .
C7 C 0.33809(17) 0.3325(2) 0.72302(17) 0.0338(5) Uani 1.000000 .
H7 H 0.31995(17) 0.2347(2) 0.70062(17) 0.0406(6) Uiso 1.000000 R
N1 N 0.60636(17) 0.4442(3) 0.86129(19) 0.0617(7) Uani 1.000000 .
C10 C 0.36146(16) 0.3781(3) 0.56345(17) 0.0342(5) Uani 1.000000 .
C15 C 0.33702(18) 0.4870(3) 0.49419(18) 0.0403(6) Uani 1.000000 .
C17 C 0.27079(18) 0.3736(2) 0.77366(17) 0.0353(5) Uani 1.000000 .
C18 C 0.16358(18) 0.3601(2) 0.73353(17) 0.0362(6) Uani 1.000000 .
C8 C 0.28048(18) 0.5488(3) 0.60704(18) 0.0399(6) Uani 1.000000 .
H8 H 0.25040(18) 0.6016(3) 0.64064(18) 0.0478(7) Uiso 1.000000 R
C3 C 0.44715(18) 0.3275(2) 0.79066(17) 0.0348(5) Uani 1.000000 .
C23 C 0.1293(2) 0.3967(3) 0.80555(19) 0.0419(6) Uani 1.000000 .
C16 C 0.2954(2) 0.4171(3) 0.86536(19) 0.0439(6) Uani 1.000000 .
H16 H 0.3602(2) 0.4339(3) 0.90862(19) 0.0527(8) Uiso 1.000000 R
C11 C 0.4155(2) 0.2605(3) 0.5531(2) 0.0485(7) Uani 1.000000 .
H11 H 0.4337(2) 0.1879(3) 0.5984(2) 0.0582(8) Uiso 1.000000 R
C4 C 0.4896(2) 0.2051(3) 0.83993(19) 0.0441(6) Uani 1.000000 .
H4 H 0.4506(2) 0.1243(3) 0.83411(19) 0.0529(8) Uiso 1.000000 R
C2 C 0.50901(19) 0.4442(3) 0.8047(2) 0.0477(7) Uani 1.000000 .
H2a H 0.48144(19) 0.5280(3) 0.7729(2) 0.0572(8) Uiso 1.000000 R
C19 C 0.0939(2) 0.3184(3) 0.6439(2) 0.0465(7) Uani 1.000000 .
H19 H 0.1145(2) 0.2936(3) 0.5948(2) 0.0559(8) Uiso 1.000000 R
C22 C 0.0287(2) 0.3931(3) 0.7908(2) 0.0549(8) Uani 1.000000 .
H22 H 0.0071(2) 0.4181(3) 0.8393(2) 0.0659(9) Uiso 1.000000 R
C20 C -0.0057(2) 0.3146(3) 0.6295(2) 0.0566(8) Uani 1.000000 .
H20 H -0.0525(2) 0.2870(3) 0.5702(2) 0.0680(9) Uiso 1.000000 R
C5 C 0.5897(2) 0.2024(3) 0.8978(2) 0.0549(8) Uani 1.000000 .
H5 H 0.6191(2) 0.1202(3) 0.9308(2) 0.0659(9) Uiso 1.000000 R
C21 C -0.0375(2) 0.3515(3) 0.7024(3) 0.0606(9) Uani 1.000000 .
H21 H -0.1051(2) 0.3477(3) 0.6909(3) 0.0727(10) Uiso 1.000000 R
C6 C 0.6445(2) 0.3224(3) 0.9054(2) 0.0600(8) Uani 1.000000 .
H6 H 0.7122(2) 0.3194(3) 0.9435(2) 0.0721(10) Uiso 1.000000 R
C14 C 0.3631(2) 0.4788(4) 0.4147(2) 0.0582(8) Uani 1.000000 .
H14 H 0.3457(2) 0.5505(4) 0.3687(2) 0.0698(10) Uiso 1.000000 R
C13 C 0.4150(3) 0.3618(4) 0.4066(2) 0.0675(9) Uani 1.000000 .
H13 H 0.4333(3) 0.3538(4) 0.3542(2) 0.0810(11) Uiso 1.000000 R
C12 C 0.4410(2) 0.2547(4) 0.4746(2) 0.0646(9) Uani 1.000000 .
H12 H 0.4767(2) 0.1768(4) 0.4670(2) 0.0775(11) Uiso 1.000000 R
C1 C 0.8080(3) 0.6142(5) 0.8497(3) 0.0969(14) Uani 1.000000 .
H1a H 0.7733(14) 0.662(3) 0.7898(9) 0.145(2) Uiso 1.000000 GR
H1b H 0.8745(9) 0.651(3) 0.8788(11) 0.145(2) Uiso 1.000000 GR
H1c H 0.811(2) 0.5140(6) 0.8387(19) 0.145(2) Uiso 1.000000 GR

loop_
_atom_site_aniso_label
_atom_site_aniso_U_11
_atom_site_aniso_U_22
_atom_site_aniso_U_33
_atom_site_aniso_U_12
_atom_site_aniso_U_13
_atom_site_aniso_U_23
O1 0.0534(12) 0.0654(14) 0.0554(12) -0.0175(10) 0.0175(10) -0.0173(10)
N2 0.0520(13) 0.0388(12) 0.0426(12) 0.0081(10) 0.0150(11) 0.0064(10)
N3 0.0611(15) 0.0567(14) 0.0405(13) 0.0047(12) 0.0279(11) -0.0009(11)
C9 0.0281(11) 0.0346(12) 0.0339(12) -0.0010(10) 0.0081(10) -0.0025(10)
C7 0.0336(12) 0.0288(12) 0.0373(13) -0.0027(10) 0.0118(10) -0.0028(10)
N1 0.0407(13) 0.0533(15) 0.0735(18) -0.0068(11) 0.0024(12) 0.0021(13)
C10 0.0274(11) 0.0379(13) 0.0354(13) -0.0026(10) 0.0099(10) -0.0057(10)
C15 0.0368(13) 0.0456(15) 0.0337(13) -0.0025(11) 0.0084(11) -0.0028(11)
C17 0.0370(13) 0.0330(12) 0.0365(13) -0.0003(10) 0.0148(10) 0.0031(10)
C18 0.0390(13) 0.0316(12) 0.0398(13) 0.0001(10) 0.0172(11) 0.0058(10)
C8 0.0399(14) 0.0370(13) 0.0425(14) 0.0033(11) 0.0156(11) -0.0023(11)
C3 0.0376(13) 0.0313(12) 0.0339(12) 0.0020(10) 0.0121(10) -0.0002(10)
C23 0.0466(15) 0.0374(14) 0.0480(15) 0.0001(11) 0.0250(13) 0.0087(12)
C16 0.0440(15) 0.0452(15) 0.0406(14) -0.0012(12) 0.0140(12) 0.0003(12)
C11 0.0479(16) 0.0489(16) 0.0476(16) 0.0067(13) 0.0170(13) -0.0044(13)
C4 0.0468(15) 0.0337(13) 0.0445(15) 0.0002(11) 0.0095(12) 0.0010(11)
C2 0.0375(14) 0.0388(15) 0.0550(17) -0.0022(11) 0.0047(12) 0.0069(12)
C19 0.0443(15) 0.0470(15) 0.0476(16) -0.0026(12) 0.0169(13) 0.0006(12)
C22 0.0599(18) 0.0527(17) 0.068(2) 0.0031(14) 0.0427(17) 0.0145(15)
C20 0.0417(16) 0.0551(18) 0.0641(19) -0.0083(13) 0.0104(14) 0.0025(15)
C5 0.0547(17) 0.0397(15) 0.0539(17) 0.0105(13) 0.0028(14) 0.0049(13)
C21 0.0412(16) 0.0560(18) 0.091(2) -0.0029(14) 0.0324(17) 0.0137(17)
C6 0.0365(15) 0.0586(19) 0.0633(19) 0.0042(14) -0.0050(14) 0.0004(15)
C14 0.0661(19) 0.068(2) 0.0385(15) -0.0030(16) 0.0184(14) 0.0026(14)
C13 0.079(2) 0.085(2) 0.0491(18) 0.0078(19) 0.0363(17) -0.0063(17)
C12 0.070(2) 0.070(2) 0.063(2) 0.0135(17) 0.0353(17) -0.0106(17)
C1 0.084(3) 0.117(4) 0.090(3) -0.022(3) 0.035(2) -0.025(3)

loop_
_atom_type_symbol
_atom_type_scat_dispersion_real
_atom_type_scat_dispersion_imag
_atom_type_scat_Cromer_Mann_a1
_atom_type_scat_Cromer_Mann_a2
_atom_type_scat_Cromer_Mann_a3
_atom_type_scat_Cromer_Mann_a4
_atom_type_scat_Cromer_Mann_b1
_atom_type_scat_Cromer_Mann_b2
_atom_type_scat_Cromer_Mann_b3
_atom_type_scat_Cromer_Mann_b4
_atom_type_scat_Cromer_Mann_c
_atom_type_scat_source
_atom_type_scat_dispersion_source
C 0.00347 0.00161 2.31000 1.02000 1.58860 0.86500 20.84390 10.20750 0.56870 51.65120 0.21560 'International Tables Volume C Table 6.1.1.4 (pp. 500-502)' 'Henke, Gullikson and Davis, At. Data and Nucl. Data Tables, 1993, 54, 2'
H 0.00000 0.00000 0.49300 0.32291 0.14019 0.04081 10.51090 26.12570 3.14236 57.79970 0.00304 'International Tables Volume C Table 6.1.1.4 (pp. 500-502)' 'Henke, Gullikson and Davis, At. Data and Nucl. Data Tables, 1993, 54, 2'
N 0.00653 0.00323 12.21260 3.13220 2.01250 1.16630 0.00570 9.89330 28.99750 0.58260 -11.52900 'International Tables Volume C Table 6.1.1.4 (pp. 500-502)' 'Henke, Gullikson and Davis, At. Data and Nucl. Data Tables, 1993, 54, 2'
O 0.01158 0.00611 3.04850 2.28680 1.54630 0.86700 13.27710 5.70110 0.32390 32.90890 0.25080 'International Tables Volume C Table 6.1.1.4 (pp. 500-502)' 'Henke, Gullikson and Davis, At. Data and Nucl. Data Tables, 1993, 54, 2'

loop_
_geom_angle_atom_site_label_1
_geom_angle_atom_site_label_2
_geom_angle_atom_site_label_3
_geom_angle
_geom_angle_site_symmetry_1
_geom_angle_site_symmetry_3
_geom_angle_publ_flag
C1 O1 H1 109.5 . . ?
C15 N2 H2 125.62(14) . . ?
C8 N2 H2 125.62(14) . . ?
C8 N2 C15 108.8(2) . . ?
C23 N3 H3 125.66(14) . . ?
C16 N3 H3 125.66(15) . . ?
C16 N3 C23 108.7(2) . . ?
C10 C9 C7 123.7(2) . . ?
C8 C9 C7 129.9(2) . . ?
C8 C9 C10 106.3(2) . . ?
H7 C7 C9 105.99(12) . . ?
C17 C7 C9 114.72(19) . . ?
C17 C7 H7 105.99(13) . . ?
C3 C7 C9 111.17(19) . . ?
C3 C7 H7 105.99(12) . . ?
C3 C7 C17 112.23(19) . . ?
C6 N1 C2 116.9(2) . . ?
C15 C10 C9 107.5(2) . . ?
C11 C10 C9 133.6(2) . . ?
C11 C10 C15 118.9(2) . . ?
C10 C15 N2 107.2(2) . . ?
C14 C15 N2 131.1(3) . . ?
C14 C15 C10 121.8(3) . . ?
C18 C17 C7 124.8(2) . . ?
C16 C17 C7 129.0(2) . . ?
C16 C17 C18 106.0(2) . . ?
C23 C18 C17 107.4(2) . . ?
C19 C18 C17 133.9(2) . . ?
C19 C18 C23 118.7(2) . . ?
C9 C8 N2 110.2(2) . . ?
H8 C8 N2 124.88(14) . . ?
H8 C8 C9 124.88(15) . . ?
C4 C3 C7 121.5(2) . . ?
C2 C3 C7 121.8(2) . . ?
C2 C3 C4 116.7(2) . . ?
C18 C23 N3 107.3(2) . . ?
C22 C23 N3 130.5(3) . . ?
C22 C23 C18 122.2(3) . . ?
C17 C16 N3 110.7(2) . . ?
H16 C16 N3 124.65(15) . . ?
H16 C16 C17 124.65(15) . . ?
H11 C11 C10 120.77(16) . . ?
C12 C11 C10 118.5(3) . . ?
C12 C11 H11 120.77(19) . . ?
H4 C4 C3 119.98(15) . . ?
C5 C4 C3 120.0(2) . . ?
C5 C4 H4 119.98(16) . . ?
C3 C2 N1 124.2(2) . . ?
H2a C2 N1 117.91(16) . . ?
H2a C2 C3 117.91(15) . . ?
H19 C19 C18 120.52(15) . . ?
C20 C19 C18 119.0(3) . . ?
C20 C19 H19 120.52(18) . . ?
H22 C22 C23 121.19(18) . . ?
C21 C22 C23 117.6(3) . . ?
C21 C22 H22 121.19(17) . . ?
H20 C20 C19 119.47(18) . . ?
C21 C20 C19 121.1(3) . . ?
C21 C20 H20 119.47(18) . . ?
H5 C5 C4 120.71(16) . . ?
C6 C5 C4 118.6(3) . . ?
C6 C5 H5 120.71(17) . . ?
C20 C21 C22 121.4(3) . . ?
H21 C21 C22 119.28(17) . . ?
H21 C21 C20 119.28(18) . . ?
C5 C6 N1 123.6(3) . . ?
H6 C6 N1 118.20(16) . . ?
H6 C6 C5 118.20(17) . . ?
H14 C14 C15 121.18(18) . . ?
C13 C14 C15 117.6(3) . . ?
C13 C14 H14 121.18(19) . . ?
H13 C13 C14 119.29(19) . . ?
C12 C13 C14 121.4(3) . . ?
C12 C13 H13 119.29(18) . . ?
C13 C12 C11 121.8(3) . . ?
H12 C12 C11 119.12(19) . . ?
H12 C12 C13 119.12(18) . . ?
H1a C1 O1 109.5 . . ?
H1b C1 O1 109.5 . . ?
H1b C1 H1a 109.5 . . ?
H1c C1 O1 109.5 . . ?
H1c C1 H1a 109.5 . . ?
H1c C1 H1b 109.5 . . ?

loop_
_geom_bond_atom_site_label_1
_geom_bond_atom_site_label_2
_geom_bond_distance
_geom_bond_site_symmetry_2
_geom_bond_publ_flag
O1 H1 0.8200 . ?
O1 C1 1.414(4) . ?
N2 H2 0.8600 . ?
N2 C15 1.373(3) . ?
N2 C8 1.376(3) . ?
N3 H3 0.8600 . ?
N3 C23 1.378(4) . ?
N3 C16 1.373(3) . ?
C9 C7 1.514(3) . ?
C9 C10 1.430(3) . ?
C9 C8 1.359(3) . ?
C7 H7 0.9800 . ?
C7 C17 1.505(3) . ?
C7 C3 1.520(3) . ?
N1 C2 1.342(3) . ?
N1 C6 1.333(4) . ?
C10 C15 1.408(3) . ?
C10 C11 1.399(4) . ?
C15 C14 1.393(4) . ?
C17 C18 1.443(3) . ?
C17 C16 1.354(4) . ?
C18 C23 1.402(4) . ?
C18 C19 1.400(4) . ?
C8 H8 0.9300 . ?
C3 C4 1.381(3) . ?
C3 C2 1.381(4) . ?
C23 C22 1.392(4) . ?
C16 H16 0.9300 . ?
C11 H11 0.9300 . ?
C11 C12 1.373(4) . ?
C4 H4 0.9300 . ?
C4 C5 1.379(4) . ?
C2 H2a 0.9300 . ?
C19 H19 0.9300 . ?
C19 C20 1.378(4) . ?
C22 H22 0.9300 . ?
C22 C21 1.369(5) . ?
C20 H20 0.9300 . ?
C20 C21 1.392(5) . ?
C5 H5 0.9300 . ?
C5 C6 1.360(4) . ?
C21 H21 0.9300 . ?
C6 H6 0.9300 . ?
C14 H14 0.9300 . ?
C14 C13 1.366(5) . ?
C13 H13 0.9300 . ?
C13 C12 1.384(5) . ?
C12 H12 0.9300 . ?
C1 H1a 0.9600 . ?
C1 H1b 0.9600 . ?
C1 H1c 0.9600 . ?

loop_
_geom_torsion_atom_site_label_1
_geom_torsion_atom_site_label_2
_geom_torsion_atom_site_label_3
_geom_torsion_atom_site_label_4
_geom_torsion
_geom_torsion_site_symmetry_1
_geom_torsion_site_symmetry_2
_geom_torsion_site_symmetry_3
_geom_torsion_site_symmetry_4
_geom_torsion_publ_flag
N2 C15 C10 C9 0.0(2) . . . . ?
N2 C15 C10 C11 -178.4(2) . . . . ?
N2 C15 C14 C13 178.9(3) . . . . ?
N2 C8 C9 C7 178.26(18) . . . . ?
N2 C8 C9 C10 0.6(2) . . . . ?
N3 C23 C18 C17 0.8(2) . . . . ?
N3 C23 C18 C19 179.9(2) . . . . ?
N3 C23 C22 C21 -179.7(3) . . . . ?
N3 C16 C17 C7 -174.95(19) . . . . ?
N3 C16 C17 C18 -0.5(2) . . . . ?
C9 C7 C17 C18 64.8(2) . . . . ?
C9 C7 C17 C16 -121.7(2) . . . . ?
C9 C7 C3 C4 -141.1(2) . . . . ?
C9 C7 C3 C2 37.8(3) . . . . ?
C9 C10 C15 C14 -180.0(2) . . . . ?
C9 C10 C11 C12 -179.1(3) . . . . ?
C7 C17 C18 C23 174.6(2) . . . . ?
C7 C17 C18 C19 -4.3(3) . . . . ?
C7 C3 C4 C5 177.4(3) . . . . ?
C7 C3 C2 N1 -177.9(3) . . . . ?
N1 C2 C3 C4 1.1(4) . . . . ?
N1 C6 C5 C4 1.3(4) . . . . ?
C10 C15 C14 C13 -1.0(3) . . . . ?
C10 C11 C12 C13 0.2(3) . . . . ?
C15 C14 C13 C12 0.1(4) . . . . ?
C17 C18 C23 C22 -179.1(2) . . . . ?
C17 C18 C19 C20 178.7(3) . . . . ?
C18 C23 C22 C21 0.2(3) . . . . ?
C18 C19 C20 C21 0.0(3) . . . . ?
C3 C4 C5 C6 0.5(3) . . . . ?
C23 C22 C21 C20 -0.3(3) . . . . ?
C11 C12 C13 C14 0.3(4) . . . . ?
C19 C20 C21 C22 0.2(4) . . . . ?
